data_7222259
loop_
_publ_author_name
'Li, Xiu-Yuan'
'Liu, Xia-Xia'
'Yue, Kenfen'
'Wu, Ya-Pan'
'He, Tian'
'Yan, Ni'
'Wang, Yao-Yu'

_publ_section_title
;
 Solvent-controlled formation of four Ni(II) coordination polymers based
 on flexible bis(imidazole) ligand: syntheses, structural diversification,
 properties
;
_journal_name_full 'RSC Adv.'
_journal_paper_doi 10.1039/C5RA15397B
_journal_year 2015
_chemical_formula_sum 'C22 H27 Br N4 Ni O5'
_chemical_formula_weight 566.10
_chemical_name_systematic
; 
 ? 
;
_space_group_IT_number 14
_symmetry_cell_setting monoclinic
_symmetry_space_group_name_Hall '-P 2ybc'
_symmetry_space_group_name_H-M 'P 1 21/c 1'
_atom_sites_solution_hydrogens geom
_atom_sites_solution_primary direct
_atom_sites_solution_secondary difmap
_audit_creation_method SHELXL-97
_audit_update_record
;
2015-07-15 deposited with the CCDC.
2015-09-21 downloaded from the CCDC.
;
_cell_angle_alpha 90.00
_cell_angle_beta 124.571(5)
_cell_angle_gamma 90.00
_cell_formula_units_Z 4
_cell_length_a 11.1506(11)
_cell_length_b 16.0135(16)
_cell_length_c 16.0539(12)
_cell_measurement_reflns_used 1100
_cell_measurement_temperature 296(2)
_cell_measurement_theta_max 18.50
_cell_measurement_theta_min 2.54
_cell_volume 2360.4(4)
_computing_structure_refinement 'SHELXL-97 (Sheldrick, 1997)'
_computing_structure_solution 'SHELXS-97 (Sheldrick, 1990)'
_diffrn_ambient_temperature 296(2)
_diffrn_measured_fraction_theta_full 0.999
_diffrn_measured_fraction_theta_max 0.999
_diffrn_measurement_device_type 'Bruker SMART APEX II CCD area-detector'
_diffrn_measurement_method '\f and \w scans'
_diffrn_radiation_monochromator graphite
_diffrn_radiation_source 'fine-focus sealed tube'
_diffrn_radiation_type MoK\a
_diffrn_radiation_wavelength 0.71073
_diffrn_reflns_av_R_equivalents 0.0691
_diffrn_reflns_av_sigmaI/netI 0.0860
_diffrn_reflns_limit_h_max 13
_diffrn_reflns_limit_h_min -6
_diffrn_reflns_limit_k_max 18
_diffrn_reflns_limit_k_min -19
_diffrn_reflns_limit_l_max 17
_diffrn_reflns_limit_l_min -19
_diffrn_reflns_number 11754
_diffrn_reflns_theta_full 25.05
_diffrn_reflns_theta_max 25.05
_diffrn_reflns_theta_min 2.00
_exptl_absorpt_coefficient_mu 2.556
_exptl_absorpt_correction_T_max 0.6852
_exptl_absorpt_correction_T_min 0.5347
_exptl_absorpt_correction_type multi-scan
_exptl_absorpt_process_details SADABS
_exptl_crystal_colour green
_exptl_crystal_density_diffrn 1.593
_exptl_crystal_density_method 'not measured'
_exptl_crystal_description block
_exptl_crystal_F_000 1160
_exptl_crystal_size_max 0.28
_exptl_crystal_size_mid 0.26
_exptl_crystal_size_min 0.16
_refine_diff_density_max 1.708
_refine_diff_density_min -0.974
_refine_diff_density_rms 0.098
_refine_ls_extinction_method none
_refine_ls_goodness_of_fit_ref 1.062
_refine_ls_hydrogen_treatment mixed
_refine_ls_matrix_type full
_refine_ls_number_parameters 304
_refine_ls_number_reflns 4173
_refine_ls_number_restraints 58
_refine_ls_restrained_S_all 1.090
_refine_ls_R_factor_all 0.1056
_refine_ls_R_factor_gt 0.0625
_refine_ls_shift/su_max 0.003
_refine_ls_shift/su_mean 0.000
_refine_ls_structure_factor_coef Fsqd
_refine_ls_weighting_details 'calc w=1/[\s^2^(Fo^2^)+(0.0704P)^2^+1.9471P] where P=(Fo^2^+2Fc^2^)/3'
_refine_ls_weighting_scheme calc
_refine_ls_wR_factor_gt 0.1479
_refine_ls_wR_factor_ref 0.1699
_reflns_number_gt 2571
_reflns_number_total 4173
_reflns_threshold_expression >2sigma(I)
_cod_data_source_file c5ra15397b2.cif
_cod_data_source_block 1
_cod_original_sg_symbol_H-M P2(1)/c
_cod_database_code 7222259

loop_
_symmetry_equiv_pos_as_xyz
'x, y, z'
'-x, y+1/2, -z+1/2'
'-x, -y, -z'
'x, -y-1/2, z-1/2'

loop_
_atom_site_label
_atom_site_type_symbol
_atom_site_fract_x
_atom_site_fract_y
_atom_site_fract_z
_atom_site_U_iso_or_equiv
_atom_site_adp_type
_atom_site_occupancy
_atom_site_symmetry_multiplicity
_atom_site_calc_flag
_atom_site_refinement_flags
Ni1 Ni 0.13870(8) 0.37730(5) 0.81654(6) 0.0379(3) Uani 1 1 d .
N1 N 0.1498(6) 0.4548(3) 0.9250(4) 0.0420(14) Uani 1 1 d .
N2 N 0.1434(6) 0.5600(4) 1.0105(5) 0.0516(16) Uani 1 1 d .
N3 N 0.1647(7) 0.9018(4) 1.1883(5) 0.0577(16) Uani 1 1 d U
N4 N 0.1403(6) 1.0251(3) 1.2351(4) 0.0429(14) Uani 1 1 d .
O1 O -0.6402(4) 0.1606(3) 0.4177(3) 0.0439(12) Uani 1 1 d .
O2 O -0.8158(4) 0.2322(3) 0.4060(3) 0.0469(12) Uani 1 1 d .
O3 O -0.1371(5) 0.2788(4) 0.6148(4) 0.0729(18) Uani 1 1 d .
O4 O -0.0846(4) 0.3738(3) 0.7317(3) 0.0411(11) Uani 1 1 d .
O5 O 0.1428(5) 0.2921(3) 0.7164(4) 0.0517(13) Uani 1 1 d D
Br1 Br -0.59439(9) 0.52110(5) 0.61495(7) 0.0718(3) Uani 1 1 d .
C1 C -0.3306(6) 0.3423(4) 0.6082(5) 0.0359(15) Uani 1 1 d .
C2 C -0.4313(6) 0.2833(4) 0.5433(5) 0.0356(15) Uani 1 1 d .
H2 H -0.3993 0.2365 0.5269 0.043 Uiso 1 1 calc R
C3 C -0.5777(6) 0.2919(4) 0.5023(5) 0.0365(15) Uani 1 1 d .
C4 C -0.6276(7) 0.3639(4) 0.5233(5) 0.0411(16) Uani 1 1 d .
H4 H -0.7261 0.3714 0.4958 0.049 Uiso 1 1 calc R
C5 C -0.5263(7) 0.4231(4) 0.5859(5) 0.0406(16) Uani 1 1 d .
C6 C -0.3806(7) 0.4134(4) 0.6302(5) 0.0399(16) Uani 1 1 d .
H6 H -0.3152 0.4536 0.6745 0.048 Uiso 1 1 calc R
C7 C -0.1713(7) 0.3298(4) 0.6549(5) 0.0384(16) Uani 1 1 d .
C8 C -0.6856(7) 0.2238(4) 0.4370(5) 0.0367(15) Uani 1 1 d .
C9 C 0.2467(7) 0.4410(4) 1.0276(5) 0.0501(19) Uani 1 1 d .
H9 H 0.3052 0.3939 1.0558 0.060 Uiso 1 1 calc R
C10 C 0.2452(8) 0.5044(5) 1.0807(6) 0.054(2) Uani 1 1 d .
H10 H 0.3013 0.5100 1.1507 0.065 Uiso 1 1 calc R
C11 C 0.0880(7) 0.5278(4) 0.9164(6) 0.0428(17) Uani 1 1 d .
C12 C -0.0263(8) 0.5703(5) 0.8211(6) 0.060(2) Uani 1 1 d .
H12A H -0.0671 0.5314 0.7660 0.090 Uiso 1 1 calc R
H12B H 0.0162 0.6164 0.8083 0.090 Uiso 1 1 calc R
H12C H -0.1016 0.5905 0.8277 0.090 Uiso 1 1 calc R
C13 C 0.1041(10) 0.6397(5) 1.0317(7) 0.072(2) Uani 1 1 d U
H13A H 0.0436 0.6297 1.0564 0.086 Uiso 1 1 calc R
H13B H 0.0467 0.6711 0.9692 0.086 Uiso 1 1 calc R
C14 C 0.2325(11) 0.6913(6) 1.1078(7) 0.091(2) Uani 1 1 d U
H14A H 0.2965 0.7027 1.0863 0.110 Uiso 1 1 calc R
H14B H 0.2876 0.6648 1.1738 0.110 Uiso 1 1 calc R
C15 C 0.1545(10) 0.7716(6) 1.1079(7) 0.094(2) Uani 1 1 d DU
H15A H 0.1338 0.8062 1.0515 0.112 Uiso 1 1 calc R
H15B H 0.0617 0.7554 1.0952 0.112 Uiso 1 1 calc R
C16 C 0.2292(11) 0.8219(6) 1.1970(7) 0.097(3) Uani 1 1 d DU
H16A H 0.3280 0.8308 1.2165 0.116 Uiso 1 1 calc R
H16B H 0.2351 0.7910 1.2512 0.116 Uiso 1 1 calc R
C17 C 0.0395(8) 0.9354(5) 1.1057(6) 0.057(2) Uani 1 1 d .
H17 H -0.0229 0.9105 1.0429 0.068 Uiso 1 1 calc R
C18 C 0.0257(8) 1.0116(5) 1.1345(5) 0.0517(19) Uani 1 1 d .
H18 H -0.0485 1.0494 1.0938 0.062 Uiso 1 1 calc R
C19 C 0.2220(7) 0.9587(5) 1.2644(5) 0.0460(18) Uani 1 1 d .
C20 C 0.3588(9) 0.9472(5) 1.3660(6) 0.075(3) Uani 1 1 d .
H20A H 0.4294 0.9194 1.3595 0.113 Uiso 1 1 calc R
H20B H 0.3397 0.9141 1.4070 0.113 Uiso 1 1 calc R
H20C H 0.3959 1.0008 1.3972 0.113 Uiso 1 1 calc R
C21 C 0.2259(9) 0.2985(6) 0.6739(7) 0.073(3) Uani 1 1 d .
H21A H 0.1653 0.2815 0.6035 0.087 Uiso 1 1 calc R
H21B H 0.2528 0.3564 0.6759 0.087 Uiso 1 1 calc R
C22 C 0.3554(10) 0.2486(8) 0.7252(8) 0.124(5) Uani 1 1 d .
H22A H 0.4162 0.2648 0.7950 0.186 Uiso 1 1 calc R
H22B H 0.4072 0.2566 0.6943 0.186 Uiso 1 1 calc R
H22C H 0.3296 0.1907 0.7207 0.186 Uiso 1 1 calc R
H5 H 0.054(3) 0.284(8) 0.681(9) 0.186 Uiso 1 1 d D

loop_
_atom_site_aniso_label
_atom_site_aniso_U_11
_atom_site_aniso_U_22
_atom_site_aniso_U_33
_atom_site_aniso_U_23
_atom_site_aniso_U_13
_atom_site_aniso_U_12
Ni1 0.0257(5) 0.0343(5) 0.0402(5) -0.0009(4) 0.0107(4) 0.0006(3)
N1 0.035(3) 0.033(3) 0.049(4) -0.006(3) 0.018(3) -0.003(2)
N2 0.053(4) 0.042(3) 0.058(4) -0.011(3) 0.031(3) -0.001(3)
N3 0.073(4) 0.054(3) 0.055(4) 0.005(3) 0.041(3) 0.019(3)
N4 0.040(3) 0.040(3) 0.039(3) 0.004(3) 0.016(3) 0.004(3)
O1 0.032(2) 0.037(3) 0.048(3) -0.004(2) 0.014(2) -0.002(2)
O2 0.024(2) 0.044(3) 0.060(3) -0.005(2) 0.017(2) -0.003(2)
O3 0.036(3) 0.086(4) 0.088(4) -0.051(3) 0.029(3) -0.010(3)
O4 0.025(2) 0.041(3) 0.044(3) -0.009(2) 0.012(2) -0.0025(19)
O5 0.036(3) 0.056(3) 0.058(3) -0.010(3) 0.023(3) -0.001(2)
Br1 0.0580(6) 0.0624(6) 0.0818(7) -0.0224(5) 0.0319(5) 0.0115(4)
C1 0.027(3) 0.037(4) 0.035(4) -0.001(3) 0.012(3) -0.002(3)
C2 0.029(3) 0.042(4) 0.033(4) 0.000(3) 0.016(3) 0.002(3)
C3 0.024(3) 0.043(4) 0.030(4) -0.003(3) 0.009(3) -0.003(3)
C4 0.030(4) 0.040(4) 0.048(4) 0.002(3) 0.019(3) 0.001(3)
C5 0.040(4) 0.039(4) 0.041(4) -0.004(3) 0.022(3) 0.005(3)
C6 0.030(4) 0.045(4) 0.037(4) -0.004(3) 0.014(3) -0.006(3)
C7 0.030(4) 0.037(4) 0.048(4) -0.003(3) 0.022(3) 0.000(3)
C8 0.029(4) 0.036(4) 0.039(4) 0.002(3) 0.016(3) -0.002(3)
C9 0.044(4) 0.046(4) 0.042(4) 0.003(4) 0.014(4) 0.009(3)
C10 0.052(5) 0.057(5) 0.040(4) -0.003(4) 0.018(4) 0.000(4)
C11 0.035(4) 0.040(4) 0.056(5) -0.006(3) 0.028(4) -0.003(3)
C12 0.053(5) 0.052(5) 0.069(5) 0.012(4) 0.031(4) 0.017(4)
C13 0.088(5) 0.063(4) 0.082(4) -0.003(4) 0.058(4) 0.010(4)
C14 0.115(5) 0.069(4) 0.069(4) -0.002(4) 0.040(4) 0.002(3)
C15 0.095(2) 0.090(2) 0.092(2) -0.0021(10) 0.0511(14) 0.0031(10)
C16 0.107(4) 0.078(4) 0.086(4) 0.005(3) 0.042(4) 0.032(4)
C17 0.053(5) 0.061(5) 0.041(4) -0.001(4) 0.017(4) 0.008(4)
C18 0.047(4) 0.051(4) 0.041(4) 0.001(4) 0.016(4) 0.010(3)
C19 0.038(4) 0.059(5) 0.041(4) 0.007(4) 0.023(3) 0.009(4)
C20 0.061(5) 0.073(6) 0.061(6) -0.009(5) 0.016(4) 0.021(4)
C21 0.056(5) 0.104(7) 0.074(6) 0.000(5) 0.047(5) 0.001(5)
C22 0.070(7) 0.212(14) 0.104(9) 0.050(9) 0.058(7) 0.053(8)

loop_
_atom_type_symbol
_atom_type_description
_atom_type_scat_dispersion_real
_atom_type_scat_dispersion_imag
_atom_type_scat_source
C C 0.0033 0.0016 'International Tables Vol C Tables 4.2.6.8 and 6.1.1.4'
H H 0.0000 0.0000 'International Tables Vol C Tables 4.2.6.8 and 6.1.1.4'
Br Br -0.2901 2.4595 'International Tables Vol C Tables 4.2.6.8 and 6.1.1.4'
N N 0.0061 0.0033 'International Tables Vol C Tables 4.2.6.8 and 6.1.1.4'
Ni Ni 0.3393 1.1124 'International Tables Vol C Tables 4.2.6.8 and 6.1.1.4'
O O 0.0106 0.0060 'International Tables Vol C Tables 4.2.6.8 and 6.1.1.4'

loop_
_geom_angle_atom_site_label_1
_geom_angle_atom_site_label_2
_geom_angle_atom_site_label_3
_geom_angle
_geom_angle_site_symmetry_1
_geom_angle_site_symmetry_3
N4 Ni1 O4 92.5(2) 4_575 .
N4 Ni1 N1 93.5(2) 4_575 .
O4 Ni1 N1 92.57(19) . .
N4 Ni1 O5 89.7(2) 4_575 .
O4 Ni1 O5 91.11(17) . .
N1 Ni1 O5 175.0(2) . .
N4 Ni1 O1 106.2(2) 4_575 4_666
O4 Ni1 O1 160.34(18) . 4_666
N1 Ni1 O1 92.19(19) . 4_666
O5 Ni1 O1 83.22(17) . 4_666
N4 Ni1 O2 166.4(2) 4_575 4_666
O4 Ni1 O2 99.20(17) . 4_666
N1 Ni1 O2 92.7(2) . 4_666
O5 Ni1 O2 83.3(2) . 4_666
O1 Ni1 O2 61.51(17) 4_666 4_666
N4 Ni1 C8 136.3(2) 4_575 4_666
O4 Ni1 C8 129.6(2) . 4_666
N1 Ni1 C8 95.3(2) . 4_666
O5 Ni1 C8 79.7(2) . 4_666
O1 Ni1 C8 30.85(18) 4_666 4_666
O2 Ni1 C8 30.85(17) 4_666 4_666
C11 N1 C9 105.9(6) . .
C11 N1 Ni1 131.1(5) . .
C9 N1 Ni1 122.4(4) . .
C11 N2 C10 107.8(6) . .
C11 N2 C13 125.7(6) . .
C10 N2 C13 126.5(7) . .
C19 N3 C17 107.8(6) . .
C19 N3 C16 123.8(7) . .
C17 N3 C16 128.4(7) . .
C19 N4 C18 106.6(6) . .
C19 N4 Ni1 130.7(5) . 4_576
C18 N4 Ni1 121.6(4) . 4_576
C8 O1 Ni1 87.9(4) . 4_465
C8 O2 Ni1 87.6(4) . 4_465
C7 O4 Ni1 129.1(4) . .
C21 O5 Ni1 127.7(5) . .
C21 O5 H5 123(10) . .
Ni1 O5 H5 95(10) . .
C2 C1 C6 118.5(6) . .
C2 C1 C7 120.7(6) . .
C6 C1 C7 120.8(5) . .
C3 C2 C1 121.8(6) . .
C3 C2 H2 119.1 . .
C1 C2 H2 119.1 . .
C2 C3 C4 119.5(6) . .
C2 C3 C8 121.2(6) . .
C4 C3 C8 119.3(5) . .
C5 C4 C3 118.0(6) . .
C5 C4 H4 121.0 . .
C3 C4 H4 121.0 . .
C6 C5 C4 122.9(6) . .
C6 C5 Br1 119.2(5) . .
C4 C5 Br1 118.0(5) . .
C5 C6 C1 119.3(6) . .
C5 C6 H6 120.3 . .
C1 C6 H6 120.3 . .
O3 C7 O4 126.2(6) . .
O3 C7 C1 117.4(6) . .
O4 C7 C1 116.5(6) . .
O2 C8 O1 122.2(6) . .
O2 C8 C3 119.0(6) . .
O1 C8 C3 118.7(6) . .
O2 C8 Ni1 61.6(3) . 4_465
O1 C8 Ni1 61.2(3) . 4_465
C3 C8 Ni1 173.7(5) . 4_465
C10 C9 N1 110.8(6) . .
C10 C9 H9 124.6 . .
N1 C9 H9 124.6 . .
C9 C10 N2 105.8(6) . .
C9 C10 H10 127.1 . .
N2 C10 H10 127.1 . .
N1 C11 N2 109.6(6) . .
N1 C11 C12 127.1(7) . .
N2 C11 C12 123.4(6) . .
C11 C12 H12A 109.5 . .
C11 C12 H12B 109.5 . .
H12A C12 H12B 109.5 . .
C11 C12 H12C 109.5 . .
H12A C12 H12C 109.5 . .
H12B C12 H12C 109.5 . .
N2 C13 C14 113.6(7) . .
N2 C13 H13A 108.8 . .
C14 C13 H13A 108.8 . .
N2 C13 H13B 108.8 . .
C14 C13 H13B 108.8 . .
H13A C13 H13B 107.7 . .
C13 C14 C15 100.4(7) . .
C13 C14 H14A 111.7 . .
C15 C14 H14A 111.7 . .
C13 C14 H14B 111.7 . .
C15 C14 H14B 111.7 . .
H14A C14 H14B 109.5 . .
C16 C15 C14 117.3(8) . .
C16 C15 H15A 108.0 . .
C14 C15 H15A 108.0 . .
C16 C15 H15B 108.0 . .
C14 C15 H15B 108.0 . .
H15A C15 H15B 107.2 . .
C15 C16 N3 115.5(8) . .
C15 C16 H16A 108.4 . .
N3 C16 H16A 108.4 . .
C15 C16 H16B 108.4 . .
N3 C16 H16B 108.4 . .
H16A C16 H16B 107.5 . .
C18 C17 N3 106.0(7) . .
C18 C17 H17 127.0 . .
N3 C17 H17 127.0 . .
C17 C18 N4 109.3(6) . .
C17 C18 H18 125.4 . .
N4 C18 H18 125.4 . .
N4 C19 N3 110.3(6) . .
N4 C19 C20 124.8(7) . .
N3 C19 C20 124.9(7) . .
C19 C20 H20A 109.5 . .
C19 C20 H20B 109.5 . .
H20A C20 H20B 109.5 . .
C19 C20 H20C 109.5 . .
H20A C20 H20C 109.5 . .
H20B C20 H20C 109.5 . .
C22 C21 O5 113.6(8) . .
C22 C21 H21A 108.9 . .
O5 C21 H21A 108.9 . .
C22 C21 H21B 108.9 . .
O5 C21 H21B 108.9 . .
H21A C21 H21B 107.7 . .
C21 C22 H22A 109.5 . .
C21 C22 H22B 109.5 . .
H22A C22 H22B 109.5 . .
C21 C22 H22C 109.5 . .
H22A C22 H22C 109.5 . .
H22B C22 H22C 109.5 . .

loop_
_geom_bond_atom_site_label_1
_geom_bond_atom_site_label_2
_geom_bond_distance
_geom_bond_site_symmetry_2
Ni1 N4 2.044(6) 4_575
Ni1 O4 2.052(4) .
Ni1 N1 2.085(6) .
Ni1 O5 2.129(5) .
Ni1 O1 2.130(4) 4_666
Ni1 O2 2.137(5) 4_666
Ni1 C8 2.429(6) 4_666
N1 C11 1.324(8) .
N1 C9 1.381(8) .
N2 C11 1.367(9) .
N2 C10 1.378(9) .
N2 C13 1.452(9) .
N3 C19 1.358(9) .
N3 C17 1.377(9) .
N3 C16 1.436(10) .
N4 C19 1.302(8) .
N4 C18 1.395(8) .
N4 Ni1 2.044(6) 4_576
O1 C8 1.246(7) .
O1 Ni1 2.130(4) 4_465
O2 C8 1.246(7) .
O2 Ni1 2.137(4) 4_465
O3 C7 1.227(8) .
O4 C7 1.265(7) .
O5 C21 1.432(9) .
O5 H5 0.822(11) .
Br1 C5 1.912(6) .
C1 C2 1.382(8) .
C1 C6 1.398(9) .
C1 C7 1.499(8) .
C2 C3 1.377(8) .
C2 H2 0.9300 .
C3 C4 1.402(9) .
C3 C8 1.518(8) .
C4 C5 1.377(9) .
C4 H4 0.9300 .
C5 C6 1.364(8) .
C6 H6 0.9300 .
C8 Ni1 2.429(6) 4_465
C9 C10 1.332(10) .
C9 H9 0.9300 .
C10 H10 0.9300 .
C11 C12 1.488(9) .
C12 H12A 0.9600 .
C12 H12B 0.9600 .
C12 H12C 0.9600 .
C13 C14 1.496(11) .
C13 H13A 0.9700 .
C13 H13B 0.9700 .
C14 C15 1.553(12) .
C14 H14A 0.9700 .
C14 H14B 0.9700 .
C15 C16 1.427(8) .
C15 H15A 0.9700 .
C15 H15B 0.9700 .
C16 H16A 0.9700 .
C16 H16B 0.9700 .
C17 C18 1.344(10) .
C17 H17 0.9300 .
C18 H18 0.9300 .
C19 C20 1.482(10) .
C20 H20A 0.9600 .
C20 H20B 0.9600 .
C20 H20C 0.9600 .
C21 C22 1.432(11) .
C21 H21A 0.9700 .
C21 H21B 0.9700 .
C22 H22A 0.9600 .
C22 H22B 0.9600 .
C22 H22C 0.9600 .

loop_
_geom_torsion_atom_site_label_1
_geom_torsion_atom_site_label_2
_geom_torsion_atom_site_label_3
_geom_torsion_atom_site_label_4
_geom_torsion
_geom_torsion_site_symmetry_1
N4 Ni1 N1 C11 38.3(6) 4_575
O4 Ni1 N1 C11 -54.4(6) .
O1 Ni1 N1 C11 144.7(6) 4_666
O2 Ni1 N1 C11 -153.7(6) 4_666
C8 Ni1 N1 C11 175.5(6) 4_666
N4 Ni1 N1 C9 -132.2(5) 4_575
O4 Ni1 N1 C9 135.1(5) .
O1 Ni1 N1 C9 -25.8(5) 4_666
O2 Ni1 N1 C9 35.7(5) 4_666
C8 Ni1 N1 C9 4.9(5) 4_666
N4 Ni1 O4 C7 94.0(6) 4_575
N1 Ni1 O4 C7 -172.3(6) .
O5 Ni1 O4 C7 4.3(6) .
O1 Ni1 O4 C7 -68.5(8) 4_666
O2 Ni1 O4 C7 -79.1(6) 4_666
C8 Ni1 O4 C7 -73.2(6) 4_666
N4 Ni1 O5 C21 40.9(6) 4_575
O4 Ni1 O5 C21 133.4(6) .
O1 Ni1 O5 C21 -65.5(6) 4_666
O2 Ni1 O5 C21 -127.5(6) 4_666
C8 Ni1 O5 C21 -96.5(6) 4_666
C6 C1 C2 C3 -1.6(10) .
C7 C1 C2 C3 177.6(6) .
C1 C2 C3 C4 2.6(10) .
C1 C2 C3 C8 -175.7(6) .
C2 C3 C4 C5 -0.8(10) .
C8 C3 C4 C5 177.5(6) .
C3 C4 C5 C6 -2.0(10) .
C3 C4 C5 Br1 -179.8(5) .
C4 C5 C6 C1 3.0(10) .
Br1 C5 C6 C1 -179.2(5) .
C2 C1 C6 C5 -1.2(10) .
C7 C1 C6 C5 179.6(6) .
Ni1 O4 C7 O3 -0.2(11) .
Ni1 O4 C7 C1 -179.2(4) .
C2 C1 C7 O3 18.7(10) .
C6 C1 C7 O3 -162.1(7) .
C2 C1 C7 O4 -162.2(6) .
C6 C1 C7 O4 17.0(9) .
Ni1 O2 C8 O1 -8.6(6) 4_465
Ni1 O2 C8 C3 172.8(5) 4_465
Ni1 O1 C8 O2 8.6(6) 4_465
Ni1 O1 C8 C3 -172.8(5) 4_465
C2 C3 C8 O2 176.1(6) .
C4 C3 C8 O2 -2.3(9) .
C2 C3 C8 O1 -2.6(9) .
C4 C3 C8 O1 179.1(6) .
C11 N1 C9 C10 -0.4(8) .
Ni1 N1 C9 C10 172.2(5) .
N1 C9 C10 N2 0.7(9) .
C11 N2 C10 C9 -0.7(8) .
C13 N2 C10 C9 -179.1(7) .
C9 N1 C11 N2 -0.1(7) .
Ni1 N1 C11 N2 -171.8(4) .
C9 N1 C11 C12 -179.0(7) .
Ni1 N1 C11 C12 9.3(11) .
C10 N2 C11 N1 0.5(8) .
C13 N2 C11 N1 178.9(7) .
C10 N2 C11 C12 179.5(7) .
C13 N2 C11 C12 -2.1(11) .
C11 N2 C13 C14 -132.1(8) .
C10 N2 C13 C14 46.0(11) .
N2 C13 C14 C15 176.9(8) .
C13 C14 C15 C16 154.8(10) .
C14 C15 C16 N3 170.4(9) .
C19 N3 C16 C15 -178.5(8) .
C17 N3 C16 C15 0.9(15) .
C19 N3 C17 C18 0.2(9) .
C16 N3 C17 C18 -179.2(8) .
N3 C17 C18 N4 -1.0(9) .
C19 N4 C18 C17 1.4(9) .
Ni1 N4 C18 C17 -167.5(5) 4_576
C18 N4 C19 N3 -1.2(8) .
Ni1 N4 C19 N3 166.3(5) 4_576
C18 N4 C19 C20 178.3(7) .
Ni1 N4 C19 C20 -14.2(11) 4_576
C17 N3 C19 N4 0.6(9) .
C16 N3 C19 N4 -179.9(8) .
C17 N3 C19 C20 -178.9(8) .
C16 N3 C19 C20 0.6(13) .
Ni1 O5 C21 C22 99.9(9) .
